data_2203688
loop_
_publ_author_name
'Wang, Dong-Hua'
'Li, Xun'
'Liu, Xin-Gang'

_publ_section_title
Tetra-\m-acetato-\k^8^<i>O</i>:<i>O</i>'-bis[(2-benzylidene-6,7-dihydro-5<i>H</i>-thiazolo[3,2-<i>a</i>]pyrimidin-3-one-\k<i>N</i>)cobalt(II)]
_journal_issue 5
_journal_name_full 'Acta Crystallographica Section E'
_journal_page_first m703
_journal_page_last m704
_journal_paper_doi 10.1107/S1600536804010049
_journal_volume 60
_journal_year 2004
_chemical_formula_iupac '[Co2 (C2 H3 O2)4 (C13 H12 N2 O S)2]'
_chemical_formula_moiety 'C34 H36 Co2 N4 O10 S2'
_chemical_formula_sum 'C34 H36 Co2 N4 O10 S2'
_chemical_formula_weight 842.65
_chemical_melting_point 555
_chemical_name_systematic
;Tetrakis(\m-acetato-O:O')bis[(2-benzylidene-6,7-dihydro-5H-thiazolo[3,2-a]
pyrimidin-3-one)cobalt(II)]
;
_space_group_IT_number 15
_symmetry_cell_setting monoclinic
_symmetry_space_group_name_Hall '-C 2yc'
_symmetry_space_group_name_H-M 'C 1 2/c 1'
_cell_angle_alpha 90.00
_cell_angle_beta 123.375(4)
_cell_angle_gamma 90.00
_cell_formula_units_Z 4
_cell_length_a 22.268(6)
_cell_length_b 12.924(4)
_cell_length_c 14.674(4)
_cell_measurement_reflns_used 1020
_cell_measurement_temperature 293(2)
_cell_measurement_theta_max 26.0
_cell_measurement_theta_min 3.1
_cell_volume 3526.6(17)
_computing_cell_refinement SMART
_computing_data_collection 'SMART (Bruker, 1997)'
_computing_data_reduction 'SAINT (Bruker, 1997)'
_computing_molecular_graphics 'SHELXTL (Bruker, 1997)'
_computing_publication_material SHELXTL
_computing_structure_refinement 'SHELXL97 (Sheldrick, 1997)'
_computing_structure_solution 'SHELXS97 (Sheldrick, 1997)'
_diffrn_ambient_temperature 293(2)
_diffrn_measured_fraction_theta_full 0.997
_diffrn_measured_fraction_theta_max 0.997
_diffrn_measurement_device_type 'Bruker SMART CCD area-detector'
_diffrn_measurement_method '\f and \w'
_diffrn_radiation_monochromator graphite
_diffrn_radiation_source 'fine-focus sealed tube'
_diffrn_radiation_type MoK\a
_diffrn_radiation_wavelength 0.71073
_diffrn_reflns_av_R_equivalents 0.032
_diffrn_reflns_av_sigmaI/netI 0.037
_diffrn_reflns_limit_h_max 27
_diffrn_reflns_limit_h_min -23
_diffrn_reflns_limit_k_max 14
_diffrn_reflns_limit_k_min -16
_diffrn_reflns_limit_l_max 12
_diffrn_reflns_limit_l_min -18
_diffrn_reflns_number 10022
_diffrn_reflns_theta_full 26.4
_diffrn_reflns_theta_max 26.4
_diffrn_reflns_theta_min 2.1
_diffrn_standards_decay_% 0
_diffrn_standards_interval_count 0
_diffrn_standards_interval_time 0
_diffrn_standards_number 0
_exptl_absorpt_coefficient_mu 1.12
_exptl_absorpt_correction_T_max 1.000
_exptl_absorpt_correction_T_min 0.821
_exptl_absorpt_correction_type multi-scan
_exptl_absorpt_process_details '(SADABS; Bruker, 1997)'
_exptl_crystal_colour blue
_exptl_crystal_density_diffrn 1.587
_exptl_crystal_density_method 'not measured'
_exptl_crystal_description block
_exptl_crystal_F_000 1736
_exptl_crystal_size_max 0.22
_exptl_crystal_size_mid 0.18
_exptl_crystal_size_min 0.14
_refine_diff_density_max 0.37
_refine_diff_density_min -0.41
_refine_ls_extinction_coef 0.0031(2)
_refine_ls_extinction_method SHELXL97
_refine_ls_goodness_of_fit_ref 1.04
_refine_ls_hydrogen_treatment constr
_refine_ls_matrix_type full
_refine_ls_number_parameters 238
_refine_ls_number_reflns 3625
_refine_ls_number_restraints 0
_refine_ls_restrained_S_all 1.04
_refine_ls_R_factor_all 0.052
_refine_ls_R_factor_gt 0.033
_refine_ls_shift/su_max 0.002
_refine_ls_shift/su_mean 0.000
_refine_ls_structure_factor_coef Fsqd
_refine_ls_weighting_details 'calc w = 1/[\s^2^(Fo^2^)+(0.084P)^2^] where P = (Fo^2^+2Fc^2^)/3'
_refine_ls_weighting_scheme calc
_refine_ls_wR_factor_ref 0.194
_reflns_number_gt 2816
_reflns_number_total 3625
_reflns_threshold_expression I>2\s(I)
_cod_data_source_file ya6198.cif
_cod_data_source_block I
_cod_depositor_comments
;
The following automatic conversions were performed:
'_symmetry_cell_setting' value 'Monoclinic' changed to 'monoclinic'
according to '/home/saulius/struct/CIF-dictionaries/cif_core.dic'
dictionary named 'cif_core.dic' version 2.4.1 from 2010-06-29.

Automatic conversion script
Id: cif_fix_enum 1527 2010-12-29 10:47:43Z saulius 

The following automatic conversions were performed:

'_symmetry_cell_setting' value 'Monoclinic' changed to 'monoclinic'
according to /home/saulius/struct/CIF-dictionaries/cif_core.dic
dictionary named 'cif_core.dic' version 2.4.1 from 2010-06-29.

Automatic conversion script
Id: cif_fix_values 1715 2011-07-08 13:25:40Z adriana 
;
_cod_original_cell_volume 3526.5(17)
_cod_original_sg_symbol_H-M 'C 2/c'
_cod_database_code 2203688
_cod_database_fobs_code 2203688

loop_
_symmetry_equiv_pos_as_xyz
'x, y, z'
'-x, y, -z+1/2'
'x+1/2, y+1/2, z'
'-x+1/2, y+1/2, -z+1/2'
'-x, -y, -z'
'x, -y, z-1/2'
'-x+1/2, -y+1/2, -z'
'x+1/2, -y+1/2, z-1/2'

loop_
_atom_site_label
_atom_site_fract_x
_atom_site_fract_y
_atom_site_fract_z
_atom_site_U_iso_or_equiv
_atom_site_adp_type
_atom_site_calc_flag
_atom_site_refinement_flags
_atom_site_occupancy
_atom_site_type_symbol
Co1 0.052626(16) 0.43095(2) 0.05556(3) 0.02764(12) Uani d . 1 Co
S1 0.02137(3) 0.17599(5) 0.11147(6) 0.04320(19) Uani d . 1 S
O1 0.15789(11) -0.04697(15) 0.22235(19) 0.0565(6) Uani d . 1 O
N1 0.12767(11) 0.30589(16) 0.15814(18) 0.0374(5) Uani d . 1 N
N2 0.15660(11) 0.12970(16) 0.21094(17) 0.0372(5) Uani d . 1 N
C1 0.20530(13) 0.3292(2) 0.2130(3) 0.0482(7) Uani d . 1 C
H1A 0.2145 0.3986 0.2430 0.058 Uiso calc R 1 H
H1B 0.2179 0.3275 0.1594 0.058 Uiso calc R 1 H
C2 0.25250(15) 0.2537(2) 0.3035(2) 0.0510(7) Uani d . 1 C
H2A 0.2461 0.2636 0.3632 0.061 Uiso calc R 1 H
H2B 0.3025 0.2672 0.3308 0.061 Uiso calc R 1 H
C3 0.23436(13) 0.1431(2) 0.2638(2) 0.0452(7) Uani d . 1 C
H3A 0.2477 0.1291 0.2123 0.054 Uiso calc R 1 H
H3B 0.2603 0.0957 0.3247 0.054 Uiso calc R 1 H
C4 0.11079(13) 0.21350(19) 0.1640(2) 0.0342(5) Uani d . 1 C
C5 0.12489(14) 0.0336(2) 0.1955(2) 0.0396(6) Uani d . 1 C
C6 0.04599(14) 0.0461(2) 0.1428(2) 0.0385(6) Uani d . 1 C
C7 0.00417(14) -0.0350(2) 0.1253(2) 0.0417(6) Uani d . 1 C
H7 0.0274 -0.0987 0.1437 0.050 Uiso calc R 1 H
C8 -0.07251(14) -0.0393(2) 0.0816(2) 0.0407(6) Uani d . 1 C
C9 -0.11410(16) 0.0469(2) 0.0675(3) 0.0567(8) Uani d . 1 C
H9 -0.0934 0.1124 0.0827 0.068 Uiso calc R 1 H
C10 -0.18588(17) 0.0367(3) 0.0310(3) 0.0625(9) Uani d . 1 C
H10 -0.2128 0.0954 0.0218 0.075 Uiso calc R 1 H
C11 -0.21760(17) -0.0588(3) 0.0084(3) 0.0603(9) Uani d . 1 C
H11 -0.2657 -0.0652 -0.0152 0.072 Uiso calc R 1 H
C12 -0.17761(17) -0.1449(3) 0.0208(3) 0.0586(8) Uani d . 1 C
H12 -0.1989 -0.2099 0.0048 0.070 Uiso calc R 1 H
C13 -0.10541(16) -0.1357(2) 0.0572(2) 0.0478(7) Uani d . 1 C
H13 -0.0790 -0.1947 0.0652 0.057 Uiso calc R 1 H
O2 0.10564(10) 0.49276(16) -0.00353(17) 0.0515(5) Uani d . 1 O
O3 0.01541(10) 0.60443(15) -0.09709(17) 0.0468(5) Uani d . 1 O
C14 0.07582(14) 0.5676(2) -0.0678(2) 0.0392(6) Uani d . 1 C
C15 0.11445(16) 0.6190(3) -0.1128(3) 0.0544(8) Uani d . 1 C
H15A 0.1513 0.6635 -0.0582 0.082 Uiso calc R 1 H
H15B 0.0809 0.6592 -0.1757 0.082 Uiso calc R 1 H
H15C 0.1359 0.5673 -0.1332 0.082 Uiso calc R 1 H
O4 -0.00434(10) 0.35135(15) -0.08078(16) 0.0492(5) Uani d . 1 O
O5 -0.09534(10) 0.46361(15) -0.17070(15) 0.0490(5) Uani d . 1 O
C16 -0.06290(14) 0.3811(2) -0.1632(2) 0.0403(6) Uani d . 1 C
C17 -0.09765(18) 0.3130(3) -0.2622(3) 0.0622(9) Uani d . 1 C
H17A -0.1473 0.3319 -0.3101 0.093 Uiso calc R 1 H
H17B -0.0943 0.2421 -0.2404 0.093 Uiso calc R 1 H
H17C -0.0736 0.3215 -0.2995 0.093 Uiso calc R 1 H

loop_
_atom_site_aniso_label
_atom_site_aniso_U_11
_atom_site_aniso_U_22
_atom_site_aniso_U_33
_atom_site_aniso_U_12
_atom_site_aniso_U_13
_atom_site_aniso_U_23
Co1 0.02475(17) 0.02329(18) 0.03225(19) 0.00478(13) 0.01402(14) 0.00308(13)
S1 0.0301(3) 0.0294(3) 0.0626(5) 0.0033(3) 0.0207(3) 0.0061(3)
O1 0.0499(12) 0.0351(11) 0.0778(15) 0.0133(9) 0.0310(11) 0.0093(10)
N1 0.0291(10) 0.0329(12) 0.0447(12) 0.0013(9) 0.0168(10) 0.0037(9)
N2 0.0286(11) 0.0343(12) 0.0429(12) 0.0068(9) 0.0160(10) 0.0064(9)
C1 0.0300(13) 0.0429(16) 0.0636(19) -0.0019(12) 0.0205(14) 0.0048(14)
C2 0.0308(14) 0.0513(17) 0.0549(18) -0.0002(12) 0.0133(13) 0.0013(14)
C3 0.0293(13) 0.0480(16) 0.0494(16) 0.0069(12) 0.0160(12) 0.0074(13)
C4 0.0301(12) 0.0319(13) 0.0382(14) 0.0055(10) 0.0173(11) 0.0033(10)
C5 0.0377(14) 0.0320(13) 0.0460(15) 0.0066(11) 0.0210(12) 0.0058(11)
C6 0.0394(14) 0.0319(14) 0.0426(14) 0.0045(11) 0.0216(12) 0.0041(11)
C7 0.0443(15) 0.0317(14) 0.0461(16) 0.0039(12) 0.0230(13) 0.0059(11)
C8 0.0456(15) 0.0366(14) 0.0386(15) -0.0019(12) 0.0224(13) 0.0054(11)
C9 0.0469(17) 0.0399(17) 0.082(2) -0.0024(13) 0.0346(17) 0.0027(15)
C10 0.0468(17) 0.057(2) 0.080(2) 0.0046(15) 0.0325(17) 0.0082(17)
C11 0.0438(17) 0.071(2) 0.0579(19) -0.0108(16) 0.0224(15) 0.0065(17)
C12 0.0532(18) 0.0532(19) 0.062(2) -0.0161(16) 0.0273(17) 0.0011(16)
C13 0.0565(18) 0.0400(16) 0.0470(16) -0.0077(13) 0.0286(15) 0.0013(13)
O2 0.0402(10) 0.0544(13) 0.0638(13) 0.0115(9) 0.0310(10) 0.0172(10)
O3 0.0425(11) 0.0412(11) 0.0626(13) 0.0054(9) 0.0327(10) 0.0090(9)
C14 0.0346(13) 0.0389(15) 0.0433(15) -0.0012(11) 0.0210(12) -0.0022(12)
C15 0.0483(17) 0.061(2) 0.0603(19) -0.0015(15) 0.0338(16) 0.0067(16)
O4 0.0492(11) 0.0420(11) 0.0451(11) 0.0099(9) 0.0187(10) -0.0015(9)
O5 0.0440(11) 0.0402(11) 0.0494(12) 0.0035(9) 0.0173(9) -0.0052(9)
C16 0.0399(14) 0.0371(15) 0.0435(15) -0.0002(12) 0.0226(13) -0.0010(12)
C17 0.067(2) 0.055(2) 0.0492(18) 0.0024(17) 0.0219(17) -0.0123(15)

loop_
_atom_type_symbol
_atom_type_description
_atom_type_scat_dispersion_real
_atom_type_scat_dispersion_imag
_atom_type_scat_source
C C 0.0033 0.0016 'International Tables Vol C Tables 4.2.6.8 and 6.1.1.4'
H H 0.0000 0.0000 'International Tables Vol C Tables 4.2.6.8 and 6.1.1.4'
N N 0.0061 0.0033 'International Tables Vol C Tables 4.2.6.8 and 6.1.1.4'
O O 0.0106 0.0060 'International Tables Vol C Tables 4.2.6.8 and 6.1.1.4'
S S 0.1246 0.1234 'International Tables Vol C Tables 4.2.6.8 and 6.1.1.4'
Co Co 0.3494 0.9721 'International Tables Vol C Tables 4.2.6.8 and 6.1.1.4'

loop_
_geom_angle_atom_site_label_1
_geom_angle_atom_site_label_2
_geom_angle_atom_site_label_3
_geom_angle_site_symmetry_1
_geom_angle_site_symmetry_3
_geom_angle
O5 Co1 O4 5_565 . 166.92(8)
O5 Co1 O3 5_565 5_565 89.19(9)
O4 Co1 O3 . 5_565 91.02(9)
O5 Co1 O2 5_565 . 88.48(9)
O4 Co1 O2 . . 88.39(9)
O3 Co1 O2 5_565 . 166.99(8)
O5 Co1 N1 5_565 . 95.42(8)
O4 Co1 N1 . . 97.63(8)
O3 Co1 N1 5_565 . 92.38(8)
O2 Co1 N1 . . 100.58(8)
O5 Co1 Co1 5_565 5_565 84.75(6)
O4 Co1 Co1 . 5_565 82.55(6)
O3 Co1 Co1 5_565 5_565 77.19(6)
O2 Co1 Co1 . 5_565 89.85(6)
N1 Co1 Co1 . 5_565 169.57(6)
C6 S1 C4 . . 91.93(12)
C4 N1 C1 . . 117.1(2)
C4 N1 Co1 . . 126.30(17)
C1 N1 Co1 . . 116.06(16)
C4 N2 C5 . . 116.8(2)
C4 N2 C3 . . 120.2(2)
C5 N2 C3 . . 122.7(2)
N1 C1 C2 . . 112.7(2)
N1 C1 H1A . . 109.1
C2 C1 H1A . . 109.1
N1 C1 H1B . . 109.1
C2 C1 H1B . . 109.1
H1A C1 H1B . . 107.8
C1 C2 C3 . . 111.2(2)
C1 C2 H2A . . 109.4
C3 C2 H2A . . 109.4
C1 C2 H2B . . 109.4
C3 C2 H2B . . 109.4
N2 C3 C2 . . 107.7(2)
N2 C3 H3A . . 110.2
C2 C3 H3A . . 110.2
N2 C3 H3B . . 110.2
C2 C3 H3B . . 110.2
H3A C3 H3B . . 108.5
N1 C4 N2 . . 127.2(2)
N1 C4 S1 . . 122.34(19)
N2 C4 S1 . . 110.41(18)
O1 C5 N2 . . 123.7(2)
O1 C5 C6 . . 126.5(2)
N2 C5 C6 . . 109.7(2)
C7 C6 C5 . . 121.0(2)
C7 C6 S1 . . 128.4(2)
C5 C6 S1 . . 110.55(19)
C6 C7 C8 . . 129.9(3)
C6 C7 H7 . . 115.0
C8 C7 H7 . . 115.0
C13 C8 C9 . . 117.9(3)
C13 C8 C7 . . 118.2(3)
C9 C8 C7 . . 123.9(3)
C10 C9 C8 . . 120.9(3)
C10 C9 H9 . . 119.5
C8 C9 H9 . . 119.5
C11 C10 C9 . . 120.8(3)
C11 C10 H10 . . 119.6
C9 C10 H10 . . 119.6
C10 C11 C12 . . 119.2(3)
C10 C11 H11 . . 120.4
C12 C11 H11 . . 120.4
C11 C12 C13 . . 120.6(3)
C11 C12 H12 . . 119.7
C13 C12 H12 . . 119.7
C8 C13 C12 . . 120.6(3)
C8 C13 H13 . . 119.7
C12 C13 H13 . . 119.7
C14 O2 Co1 . . 116.34(17)
C14 O3 Co1 . 5_565 131.67(18)
O2 C14 O3 . . 124.9(3)
O2 C14 C15 . . 118.5(2)
O3 C14 C15 . . 116.6(3)
C14 C15 H15A . . 109.5
C14 C15 H15B . . 109.5
H15A C15 H15B . . 109.5
C14 C15 H15C . . 109.5
H15A C15 H15C . . 109.5
H15B C15 H15C . . 109.5
C16 O4 Co1 . . 124.49(18)
C16 O5 Co1 . 5_565 122.03(17)
O4 C16 O5 . . 125.8(3)
O4 C16 C17 . . 117.6(3)
O5 C16 C17 . . 116.6(2)
C16 C17 H17A . . 109.5
C16 C17 H17B . . 109.5
H17A C17 H17B . . 109.5
C16 C17 H17C . . 109.5
H17A C17 H17C . . 109.5
H17B C17 H17C . . 109.5

loop_
_geom_bond_atom_site_label_1
_geom_bond_atom_site_label_2
_geom_bond_site_symmetry_2
_geom_bond_distance
Co1 O5 5_565 1.9617(19)
Co1 O4 . 1.969(2)
Co1 O3 5_565 1.9728(19)
Co1 O2 . 1.977(2)
Co1 N1 . 2.214(2)
Co1 Co1 5_565 2.6708(8)
S1 C6 . 1.747(3)
S1 C4 . 1.762(3)
O1 C5 . 1.209(3)
N1 C4 . 1.269(3)
N1 C1 . 1.482(3)
N2 C4 . 1.384(3)
N2 C5 . 1.384(3)
N2 C3 . 1.467(3)
C1 C2 . 1.512(4)
C1 H1A . 0.9700
C1 H1B . 0.9700
C2 C3 . 1.512(4)
C2 H2A . 0.9700
C2 H2B . 0.9700
C3 H3A . 0.9700
C3 H3B . 0.9700
C5 C6 . 1.489(4)
C6 C7 . 1.330(4)
C7 C8 . 1.458(4)
C7 H7 . 0.9300
C8 C13 . 1.389(4)
C8 C9 . 1.390(4)
C9 C10 . 1.385(4)
C9 H9 . 0.9300
C10 C11 . 1.369(4)
C10 H10 . 0.9300
C11 C12 . 1.373(5)
C11 H11 . 0.9300
C12 C13 . 1.393(4)
C12 H12 . 0.9300
C13 H13 . 0.9300
O2 C14 . 1.256(3)
O3 C14 . 1.259(3)
O3 Co1 5_565 1.9728(19)
C14 C15 . 1.497(4)
C15 H15A . 0.9600
C15 H15B . 0.9600
C15 H15C . 0.9600
O4 C16 . 1.255(3)
O5 C16 . 1.259(3)
O5 Co1 5_565 1.9617(19)
C16 C17 . 1.498(4)
C17 H17A . 0.9600
C17 H17B . 0.9600

loop_
_geom_torsion_atom_site_label_1
_geom_torsion_atom_site_label_2
_geom_torsion_atom_site_label_3
_geom_torsion_atom_site_label_4
_geom_torsion_site_symmetry_1
_geom_torsion
O5 Co1 N1 C4 5_565 134.3(2)
O4 Co1 N1 C4 . -46.4(2)
O3 Co1 N1 C4 5_565 44.9(2)
O2 Co1 N1 C4 . -136.2(2)
Co1 Co1 N1 C4 5_565 43.9(5)
O5 Co1 N1 C1 5_565 -54.5(2)
O4 Co1 N1 C1 . 124.7(2)
O3 Co1 N1 C1 5_565 -144.0(2)
O2 Co1 N1 C1 . 34.9(2)
Co1 Co1 N1 C1 5_565 -145.0(3)
C4 N1 C1 C2 . -23.4(4)
Co1 N1 C1 C2 . 164.6(2)
N1 C1 C2 C3 . 52.3(3)
C4 N2 C3 C2 . 27.1(3)
C5 N2 C3 C2 . -159.5(2)
C1 C2 C3 N2 . -52.1(3)
C1 N1 C4 N2 . -4.0(4)
Co1 N1 C4 N2 . 167.06(19)
C1 N1 C4 S1 . 175.3(2)
Co1 N1 C4 S1 . -13.6(3)
C5 N2 C4 N1 . -172.1(3)
C3 N2 C4 N1 . 1.6(4)
C5 N2 C4 S1 . 8.5(3)
C3 N2 C4 S1 . -177.8(2)
C6 S1 C4 N1 . 175.7(2)
C6 S1 C4 N2 . -4.8(2)
C4 N2 C5 O1 . 172.3(3)
C3 N2 C5 O1 . -1.2(4)
C4 N2 C5 C6 . -8.0(3)
C3 N2 C5 C6 . 178.4(2)
O1 C5 C6 C7 . 3.6(5)
N2 C5 C6 C7 . -176.0(3)
O1 C5 C6 S1 . -176.5(3)
N2 C5 C6 S1 . 3.9(3)
C4 S1 C6 C7 . -179.6(3)
C4 S1 C6 C5 . 0.5(2)
C5 C6 C7 C8 . 175.9(3)
S1 C6 C7 C8 . -4.1(5)
C6 C7 C8 C13 . 171.1(3)
C6 C7 C8 C9 . -11.9(5)
C13 C8 C9 C10 . 0.5(5)
C7 C8 C9 C10 . -176.5(3)
C8 C9 C10 C11 . 0.2(6)
C9 C10 C11 C12 . -0.8(6)
C10 C11 C12 C13 . 0.7(5)
C9 C8 C13 C12 . -0.6(4)
C7 C8 C13 C12 . 176.5(3)
C11 C12 C13 C8 . 0.0(5)
O5 Co1 O2 C14 5_565 -85.4(2)
O4 Co1 O2 C14 . 81.9(2)
O3 Co1 O2 C14 5_565 -5.7(5)
N1 Co1 O2 C14 . 179.3(2)
Co1 Co1 O2 C14 5_565 -0.7(2)
Co1 O2 C14 O3 . -0.6(4)
Co1 O2 C14 C15 . 178.5(2)
Co1 O3 C14 O2 5_565 2.6(4)
Co1 O3 C14 C15 5_565 -176.61(19)
O5 Co1 O4 C16 5_565 -15.5(5)
O3 Co1 O4 C16 5_565 75.3(2)
O2 Co1 O4 C16 . -91.7(2)
N1 Co1 O4 C16 . 167.9(2)
Co1 Co1 O4 C16 5_565 -1.6(2)
Co1 O4 C16 O5 . -2.5(4)
Co1 O4 C16 C17 . 177.3(2)
Co1 O5 C16 O4 5_565 6.8(4)
Co1 O5 C16 C17 5_565 -173.0(2)
